data_4086715
loop_
_publ_author_name
'Charboneau, David J.'
'Balcells, David'
'Hazari, Nilay'
'Lant, Hannah M. C.'
'Mayer, James M.'
'Melvin, Patrick R.'
'Mercado, Brandon Q.'
'Morris, Wesley D.'
'Repisky, Michal'
'Suh, Hee-Won'

_publ_section_title
;
 Dinitrogen-Facilitated Reversible Formation of a Si--H Bond in a
 Pincer-Supported Ni Complex
;
_journal_issue 18
_journal_name_full Organometallics
_journal_page_first 3154
_journal_paper_doi 10.1021/acs.organomet.6b00514
_journal_volume 35
_journal_year 2016
_chemical_formula_moiety 'C37 H56 Ni P2 Si, 0.5(C6 H18 O Si2), 0.75(C5 H12)'
_chemical_formula_sum 'C43.75 H74 Ni O0.5 P2 Si2'
_chemical_formula_weight 784.86
_space_group_crystal_system triclinic
_space_group_IT_number 2
_space_group_name_Hall '-P 1'
_space_group_name_H-M_alt 'P -1'
_symmetry_space_group_name_Hall '-P 1'
_symmetry_space_group_name_H-M 'P -1'
_atom_sites_solution_hydrogens mixed
_atom_sites_solution_primary SHELXT
_atom_sites_solution_secondary difmap
_audit_creation_method SHELXL-2014/7
_cell_angle_alpha 97.802(3)
_cell_angle_beta 103.322(2)
_cell_angle_gamma 108.622(2)
_cell_formula_units_Z 4
_cell_length_a 11.9127(8)
_cell_length_b 16.8191(12)
_cell_length_c 24.7833(19)
_cell_measurement_reflns_used 920
_cell_measurement_temperature 93(2)
_cell_measurement_theta_max 68.3
_cell_measurement_theta_min 2.8
_cell_volume 4459.5(6)
_computing_cell_refinement 'CrystalClear-SM Expert 2.0 r15 (Rigaku, 2011)'
_computing_data_collection 'CrystalClear-SM Expert 2.0 r15 (Rigaku, 2011)'
_computing_data_reduction 'CrystalClear-SM Expert 2.0 r15 (Rigaku, 2011)'
_computing_molecular_graphics
; 
Dolomanov, O.V.; Bourhis, L.J.; Gildea, R.J.; Howard, J.A.K.; Puschmann, H., 
OLEX2: A complete structure solution, refinement and analysis program 
(2009). J. Appl. Cryst., 42, 339-341. 
;
_computing_publication_material 'CIFTAB-2014/2 (Sheldrick, 2014)'
_computing_structure_refinement 'SHELXL-2014/7 (Sheldrick, 2014)'
_computing_structure_solution 'SHELXT-2014/5 (Sheldrick, 2014)'
_diffrn_ambient_temperature 93(2)
_diffrn_detector_area_resol_mean 22.2
_diffrn_measured_fraction_theta_full 0.979
_diffrn_measured_fraction_theta_max 0.972
_diffrn_measurement_device_type 'Rigaku Saturn 944+ CCD'
_diffrn_measurement_method \w
_diffrn_radiation_type CuK\a
_diffrn_radiation_wavelength 1.54178
_diffrn_reflns_av_R_equivalents 0.1928
_diffrn_reflns_av_unetI/netI 0.0821
_diffrn_reflns_Laue_measured_fraction_full 0.979
_diffrn_reflns_Laue_measured_fraction_max 0.972
_diffrn_reflns_limit_h_max 14
_diffrn_reflns_limit_h_min -14
_diffrn_reflns_limit_k_max 19
_diffrn_reflns_limit_k_min -17
_diffrn_reflns_limit_l_max 29
_diffrn_reflns_limit_l_min -29
_diffrn_reflns_number 160185
_diffrn_reflns_point_group_measured_fraction_full 0.979
_diffrn_reflns_point_group_measured_fraction_max 0.972
_diffrn_reflns_theta_full 67.679
_diffrn_reflns_theta_max 68.220
_diffrn_reflns_theta_min 2.847
_diffrn_source 'microfocus rotating anode'
_exptl_absorpt_coefficient_mu 2.027
_exptl_absorpt_correction_T_max 1.000
_exptl_absorpt_correction_T_min 0.764
_exptl_absorpt_correction_type multi-scan
_exptl_absorpt_process_details 'Jacobson, R. (1998) Private Communication'
_exptl_crystal_colour Yellow
_exptl_crystal_density_diffrn 1.169
_exptl_crystal_density_method 'not measured'
_exptl_crystal_description Needle
_exptl_crystal_F_000 1706
_exptl_crystal_size_max 0.050
_exptl_crystal_size_mid 0.030
_exptl_crystal_size_min 0.020
_refine_diff_density_max 0.893
_refine_diff_density_min -0.371
_refine_diff_density_rms 0.072
_refine_ls_extinction_method none
_refine_ls_goodness_of_fit_ref 1.011
_refine_ls_hydrogen_treatment mixed
_refine_ls_matrix_type full
_refine_ls_number_parameters 1004
_refine_ls_number_reflns 15859
_refine_ls_number_restraints 65
_refine_ls_restrained_S_all 1.013
_refine_ls_R_factor_all 0.1045
_refine_ls_R_factor_gt 0.0576
_refine_ls_shift/su_max 0.000
_refine_ls_shift/su_mean 0.000
_refine_ls_structure_factor_coef Fsqd
_refine_ls_weighting_details 'w=1/[\s^2^(Fo^2^)+(0.0696P)^2^+2.6308P] where P=(Fo^2^+2Fc^2^)/3'
_refine_ls_weighting_scheme calc
_refine_ls_wR_factor_gt 0.1297
_refine_ls_wR_factor_ref 0.1517
_reflns_Friedel_coverage 0.000
_reflns_number_gt 10244
_reflns_number_total 15859
_reflns_threshold_expression 'I > 2\s(I)'
_cod_data_source_file om6b00514_si_003.cif
_cod_data_source_block '_(CyPSiP)NiH'
_cod_original_formula_sum 'C43.75 H74 Ni O0.50 P2 Si2'
_cod_database_code 4086715
_shelx_shelxl_version_number 2014/7
_shelx_space_group_comment
; 
The symmetry employed for this shelxl refinement is uniquely defined 
by the following loop, which should always be used as a source of 
symmetry information in preference to the above space-group names. 
They are only intended as comments. 
;
_shelx_estimated_absorpt_t_min 0.905
_shelx_estimated_absorpt_t_max 0.961

loop_
_space_group_symop_operation_xyz
'x, y, z'
'-x, -y, -z'

loop_
_atom_site_label
_atom_site_type_symbol
_atom_site_fract_x
_atom_site_fract_y
_atom_site_fract_z
_atom_site_U_iso_or_equiv
_atom_site_adp_type
_atom_site_occupancy
_atom_site_site_symmetry_order
_atom_site_calc_flag
_atom_site_refinement_flags_posn
_atom_site_refinement_flags_adp
_atom_site_refinement_flags_occupancy
_atom_site_disorder_assembly
_atom_site_disorder_group
Ni1 Ni 0.27761(5) -0.00740(4) 0.24174(2) 0.02365(15) Uani 1 1 d . . . . .
H1 H 0.373(4) -0.041(3) 0.2324(16) 0.035 Uiso 1 1 d . U . . .
P1 P 0.39660(8) 0.09577(6) 0.31214(4) 0.0233(2) Uani 1 1 d . . . . .
P2 P 0.16605(8) -0.07775(6) 0.15790(4) 0.0231(2) Uani 1 1 d . . . . .
Si1 Si 0.12753(9) 0.04415(7) 0.24689(4) 0.0238(2) Uani 1 1 d . . . . .
C1 C 0.3404(3) 0.1857(2) 0.31237(14) 0.0258(8) Uani 1 1 d . . . . .
C2 C 0.4129(3) 0.2710(3) 0.34017(15) 0.0297(9) Uani 1 1 d . . . . .
H0AA H 0.4976 0.2856 0.3603 0.036 Uiso 1 1 calc R U . . .
C3 C 0.3619(4) 0.3346(3) 0.33865(16) 0.0311(9) Uani 1 1 d . . . . .
H3 H 0.4118 0.3927 0.3574 0.037 Uiso 1 1 calc R U . . .
C4 C 0.2388(4) 0.3133(3) 0.30982(15) 0.0326(9) Uani 1 1 d . . . . .
H4 H 0.2038 0.3567 0.3086 0.039 Uiso 1 1 calc R U . . .
C5 C 0.1662(3) 0.2287(2) 0.28265(15) 0.0275(8) Uani 1 1 d . . . . .
H5 H 0.0811 0.2147 0.2636 0.033 Uiso 1 1 calc R U . . .
C6 C 0.2144(3) 0.1631(2) 0.28239(14) 0.0250(8) Uani 1 1 d . . . . .
C7 C 0.0046(4) 0.0063(3) 0.28406(16) 0.0326(9) Uani 1 1 d . . . . .
H7A H -0.0363 -0.0565 0.2717 0.049 Uiso 1 1 calc R U . . .
H7B H -0.0567 0.0334 0.2743 0.049 Uiso 1 1 calc R U . . .
H7C H 0.0433 0.0224 0.3254 0.049 Uiso 1 1 calc R U . . .
C8 C 0.0325(3) 0.0264(2) 0.16976(15) 0.0239(8) Uani 1 1 d . . . . .
C9 C -0.0557(3) 0.0629(3) 0.15082(16) 0.0302(9) Uani 1 1 d . . . . .
H9 H -0.0721 0.1005 0.1776 0.036 Uiso 1 1 calc R U . . .
C10 C -0.1193(3) 0.0451(3) 0.09374(16) 0.0299(9) Uani 1 1 d . . . . .
H10 H -0.1780 0.0711 0.0816 0.036 Uiso 1 1 calc R U . . .
C11 C -0.0978(3) -0.0105(3) 0.05417(15) 0.0287(8) Uani 1 1 d . . . . .
H11 H -0.1408 -0.0218 0.0149 0.034 Uiso 1 1 calc R U . . .
C12 C -0.0144(3) -0.0493(2) 0.07162(15) 0.0281(8) Uani 1 1 d . . . . .
H12 H -0.0011 -0.0882 0.0445 0.034 Uiso 1 1 calc R U . . .
C13 C 0.0512(3) -0.0315(2) 0.12954(14) 0.0232(8) Uani 1 1 d . . . . .
C14 C 0.4112(3) 0.0754(2) 0.38459(14) 0.0262(8) Uani 1 1 d . . . . .
H14 H 0.4438 0.0276 0.3860 0.031 Uiso 1 1 calc R U . . .
C15 C 0.5006(4) 0.1508(3) 0.43332(15) 0.0354(9) Uani 1 1 d . . . . .
H15A H 0.4717 0.1999 0.4336 0.042 Uiso 1 1 calc R U . . .
H15B H 0.5837 0.1696 0.4274 0.042 Uiso 1 1 calc R U . . .
C16 C 0.5092(4) 0.1247(3) 0.49074(17) 0.0452(11) Uani 1 1 d . . . . .
H16A H 0.5457 0.0795 0.4916 0.054 Uiso 1 1 calc R U . . .
H16B H 0.5647 0.1752 0.5218 0.054 Uiso 1 1 calc R U . . .
C17 C 0.3839(5) 0.0914(4) 0.50065(18) 0.0534(13) Uani 1 1 d . . . . .
H17A H 0.3521 0.1389 0.5047 0.064 Uiso 1 1 calc R U . . .
H17B H 0.3924 0.0713 0.5366 0.064 Uiso 1 1 calc R U . . .
C18 C 0.2921(4) 0.0179(3) 0.45210(18) 0.0441(11) Uani 1 1 d . . . . .
H18A H 0.2094 0.0014 0.4583 0.053 Uiso 1 1 calc R U . . .
H18B H 0.3177 -0.0326 0.4517 0.053 Uiso 1 1 calc R U . . .
C19 C 0.2840(4) 0.0427(3) 0.39469(16) 0.0328(9) Uani 1 1 d . . . . .
H19A H 0.2479 0.0881 0.3933 0.039 Uiso 1 1 calc R U . . .
H19B H 0.2282 -0.0082 0.3639 0.039 Uiso 1 1 calc R U . . .
C20 C 0.5596(3) 0.1435(3) 0.31152(15) 0.0285(8) Uani 1 1 d . . . . .
H20 H 0.6020 0.1969 0.3426 0.034 Uiso 1 1 calc R U . . .
C21 C 0.6289(4) 0.0828(3) 0.32194(18) 0.0359(9) Uani 1 1 d . . . . .
H21A H 0.5836 0.0273 0.2936 0.043 Uiso 1 1 calc R U . . .
H21B H 0.6321 0.0712 0.3603 0.043 Uiso 1 1 calc R U . . .
C22 C 0.7601(4) 0.1201(3) 0.31776(19) 0.0447(11) Uani 1 1 d . . . . .
H22A H 0.8084 0.1718 0.3491 0.054 Uiso 1 1 calc R U . . .
H22B H 0.8002 0.0772 0.3223 0.054 Uiso 1 1 calc R U . . .
C23 C 0.7617(4) 0.1447(3) 0.2611(2) 0.0482(12) Uani 1 1 d . . . . .
H23A H 0.8484 0.1718 0.2607 0.058 Uiso 1 1 calc R U . . .
H23B H 0.7210 0.0922 0.2299 0.058 Uiso 1 1 calc R U . . .
C24 C 0.6955(4) 0.2061(3) 0.2517(2) 0.0445(11) Uani 1 1 d . . . . .
H24A H 0.6944 0.2194 0.2139 0.053 Uiso 1 1 calc R U . . .
H24B H 0.7410 0.2606 0.2809 0.053 Uiso 1 1 calc R U . . .
C25 C 0.5631(4) 0.1689(3) 0.25459(17) 0.0340(9) Uani 1 1 d . . . . .
H25A H 0.5153 0.1176 0.2230 0.041 Uiso 1 1 calc R U . . .
H25B H 0.5237 0.2122 0.2499 0.041 Uiso 1 1 calc R U . . .
C26 C 0.0813(4) -0.1926(2) 0.15203(16) 0.0297(9) Uani 1 1 d . . . . .
H26 H 0.1459 -0.2177 0.1649 0.036 Uiso 1 1 calc R U . . .
C27 C 0.0048(4) -0.2035(3) 0.19413(17) 0.0345(9) Uani 1 1 d . . . . .
H27A H 0.0591 -0.1712 0.2328 0.041 Uiso 1 1 calc R U . . .
H27B H -0.0603 -0.1790 0.1836 0.041 Uiso 1 1 calc R U . . .
C28 C -0.0553(4) -0.2974(3) 0.1949(2) 0.0441(11) Uani 1 1 d . . . . .
H28A H -0.1090 -0.3020 0.2203 0.053 Uiso 1 1 calc R U . . .
H28B H 0.0099 -0.3198 0.2105 0.053 Uiso 1 1 calc R U . . .
C29 C -0.1320(4) -0.3519(3) 0.1359(2) 0.0425(11) Uani 1 1 d . . . . .
H29A H -0.2042 -0.3350 0.1226 0.051 Uiso 1 1 calc R U . . .
H29B H -0.1636 -0.4132 0.1377 0.051 Uiso 1 1 calc R U . . .
C30 C -0.0571(4) -0.3415(3) 0.0935(2) 0.0438(11) Uani 1 1 d . . . . .
H30A H 0.0084 -0.3657 0.1039 0.053 Uiso 1 1 calc R U . . .
H30B H -0.1119 -0.3742 0.0550 0.053 Uiso 1 1 calc R U . . .
C31 C 0.0022(4) -0.2474(3) 0.09242(17) 0.0363(10) Uani 1 1 d . . . . .
H31A H -0.0634 -0.2251 0.0775 0.044 Uiso 1 1 calc R U . . .
H31B H 0.0548 -0.2427 0.0665 0.044 Uiso 1 1 calc R U . . .
C32 C 0.2484(3) -0.0769(2) 0.10294(14) 0.0255(8) Uani 1 1 d . . . . .
H32 H 0.1850 -0.1043 0.0650 0.031 Uiso 1 1 calc R U . . .
C33 C 0.3191(3) 0.0168(3) 0.10296(16) 0.0303(9) Uani 1 1 d . . . . .
H33A H 0.2594 0.0458 0.0928 0.036 Uiso 1 1 calc R U . . .
H33B H 0.3746 0.0471 0.1417 0.036 Uiso 1 1 calc R U . . .
C34 C 0.3955(4) 0.0231(3) 0.06114(18) 0.0427(11) Uani 1 1 d . . . . .
H34A H 0.4452 0.0843 0.0648 0.051 Uiso 1 1 calc R U . . .
H34B H 0.3393 0.0000 0.0218 0.051 Uiso 1 1 calc R U . . .
C35 C 0.4820(4) -0.0275(4) 0.0723(2) 0.0546(14) Uani 1 1 d . . . . .
H35A H 0.5288 -0.0241 0.0439 0.066 Uiso 1 1 calc R U . . .
H35B H 0.5422 -0.0020 0.1106 0.066 Uiso 1 1 calc R U . . .
C36 C 0.4070(5) -0.1210(4) 0.06835(19) 0.0550(14) Uani 1 1 d . . . . .
H36A H 0.4634 -0.1532 0.0757 0.066 Uiso 1 1 calc R U . . .
H36B H 0.3495 -0.1471 0.0295 0.066 Uiso 1 1 calc R U . . .
C37 C 0.3334(4) -0.1276(3) 0.11163(17) 0.0349(9) Uani 1 1 d . . . . .
H37A H 0.2835 -0.1889 0.1078 0.042 Uiso 1 1 calc R U . . .
H37B H 0.3915 -0.1054 0.1506 0.042 Uiso 1 1 calc R U . . .
Ni2 Ni 0.11903(6) 0.45814(4) 0.25020(2) 0.02646(16) Uani 1 1 d D . . . .
H2 H 0.018(3) 0.387(2) 0.2591(17) 0.040 Uiso 1 1 d D U . . .
P3 P 0.08882(8) 0.40191(6) 0.16297(4) 0.0227(2) Uani 1 1 d . . . . .
P4 P 0.12512(10) 0.54083(7) 0.32491(4) 0.0341(2) Uani 1 1 d . . . . .
Si2 Si 0.26807(10) 0.57073(7) 0.23927(4) 0.0308(2) Uani 1 1 d . . . . .
C38 C 0.1486(3) 0.4846(2) 0.12491(15) 0.0240(8) Uani 1 1 d . . . . .
C39 C 0.1174(3) 0.4722(3) 0.06548(15) 0.0281(8) Uani 1 1 d . . . . .
H39 H 0.0626 0.4177 0.0421 0.034 Uiso 1 1 calc R U . . .
C40 C 0.1660(3) 0.5393(3) 0.04067(16) 0.0301(9) Uani 1 1 d . . . . .
H40 H 0.1444 0.5308 0.0004 0.036 Uiso 1 1 calc R U . . .
C41 C 0.2466(4) 0.6191(3) 0.07478(16) 0.0331(9) Uani 1 1 d . . . . .
H41 H 0.2807 0.6650 0.0579 0.040 Uiso 1 1 calc R U . . .
C42 C 0.2770(4) 0.6313(3) 0.13338(17) 0.0339(9) Uani 1 1 d . . . . .
H42 H 0.3328 0.6859 0.1564 0.041 Uiso 1 1 calc R U . . .
C43 C 0.2279(3) 0.5657(2) 0.15952(15) 0.0268(8) Uani 1 1 d . . . . .
C44 C 0.4393(4) 0.5897(3) 0.25845(19) 0.0460(11) Uani 1 1 d . . . . .
H44A H 0.4712 0.5955 0.2995 0.069 Uiso 1 1 calc R U . . .
H44B H 0.4834 0.6426 0.2481 0.069 Uiso 1 1 calc R U . . .
H44C H 0.4518 0.5408 0.2377 0.069 Uiso 1 1 calc R U . . .
C45 C 0.2532(4) 0.6693(3) 0.28031(15) 0.0329(9) Uani 1 1 d . . . . .
C46 C 0.3049(4) 0.7549(3) 0.27611(17) 0.0407(11) Uani 1 1 d . . . . .
H46 H 0.3536 0.7675 0.2508 0.049 Uiso 1 1 calc R U . . .
C47 C 0.2866(5) 0.8213(3) 0.30799(19) 0.0483(12) Uani 1 1 d . . . . .
H47 H 0.3221 0.8788 0.3042 0.058 Uiso 1 1 calc R U . . .
C48 C 0.2167(5) 0.8039(3) 0.34517(19) 0.0499(12) Uani 1 1 d . . . . .
H48 H 0.2032 0.8493 0.3667 0.060 Uiso 1 1 calc R U . . .
C49 C 0.1663(4) 0.7205(3) 0.35118(17) 0.0416(11) Uani 1 1 d . . . . .
H49 H 0.1192 0.7089 0.3773 0.050 Uiso 1 1 calc R U . . .
C50 C 0.1844(4) 0.6528(3) 0.31893(16) 0.0339(9) Uani 1 1 d . . . . .
C51 C 0.1608(3) 0.3214(2) 0.15129(15) 0.0254(8) Uani 1 1 d . . . . .
H51 H 0.1268 0.2760 0.1715 0.030 Uiso 1 1 calc R U . . .
C52 C 0.1352(3) 0.2746(3) 0.08962(16) 0.0304(9) Uani 1 1 d . . . . .
H52A H 0.0447 0.2459 0.0719 0.036 Uiso 1 1 calc R U . . .
H52B H 0.1674 0.3170 0.0677 0.036 Uiso 1 1 calc R U . . .
C53 C 0.1957(4) 0.2080(3) 0.08705(18) 0.0370(10) Uani 1 1 d . . . . .
H53A H 0.1807 0.1808 0.0467 0.044 Uiso 1 1 calc R U . . .
H53B H 0.1574 0.1624 0.1057 0.044 Uiso 1 1 calc R U . . .
C54 C 0.3346(4) 0.2478(3) 0.11627(19) 0.0384(10) Uani 1 1 d . . . . .
H54A H 0.3700 0.2020 0.1160 0.046 Uiso 1 1 calc R U . . .
H54B H 0.3744 0.2886 0.0949 0.046 Uiso 1 1 calc R U . . .
C55 C 0.3622(4) 0.2952(3) 0.17729(19) 0.0385(10) Uani 1 1 d . . . . .
H55A H 0.3320 0.2531 0.1998 0.046 Uiso 1 1 calc R U . . .
H55B H 0.4529 0.3242 0.1942 0.046 Uiso 1 1 calc R U . . .
C56 C 0.3012(3) 0.3614(3) 0.18054(16) 0.0301(9) Uani 1 1 d . . . . .
H56A H 0.3391 0.4075 0.1621 0.036 Uiso 1 1 calc R U . . .
H56B H 0.3165 0.3880 0.2210 0.036 Uiso 1 1 calc R U . . .
C57 C -0.0742(3) 0.3469(2) 0.11954(14) 0.0244(8) Uani 1 1 d . . . . .
H57 H -0.0750 0.3287 0.0793 0.029 Uiso 1 1 calc R U . . .
C58 C -0.1391(3) 0.2660(3) 0.13849(16) 0.0293(8) Uani 1 1 d . . . . .
H58A H -0.0952 0.2254 0.1352 0.035 Uiso 1 1 calc R U . . .
H58B H -0.1354 0.2819 0.1790 0.035 Uiso 1 1 calc R U . . .
C59 C -0.2742(4) 0.2217(3) 0.10256(17) 0.0405(11) Uani 1 1 d . . . . .
H59A H -0.2775 0.1997 0.0629 0.049 Uiso 1 1 calc R U . . .
H59B H -0.3146 0.1720 0.1175 0.049 Uiso 1 1 calc R U . . .
C60 C -0.3443(4) 0.2827(3) 0.1030(2) 0.0460(12) Uani 1 1 d . . . . .
H60A H -0.3505 0.2989 0.1418 0.055 Uiso 1 1 calc R U . . .
H60B H -0.4293 0.2533 0.0769 0.055 Uiso 1 1 calc R U . . .
C61 C -0.2790(4) 0.3640(3) 0.0845(2) 0.0465(12) Uani 1 1 d . . . . .
H61A H -0.2820 0.3485 0.0440 0.056 Uiso 1 1 calc R U . . .
H61B H -0.3231 0.4045 0.0878 0.056 Uiso 1 1 calc R U . . .
C62 C -0.1451(4) 0.4077(3) 0.12062(17) 0.0327(9) Uani 1 1 d . . . . .
H62A H -0.1425 0.4286 0.1604 0.039 Uiso 1 1 calc R U . . .
H62B H -0.1045 0.4583 0.1063 0.039 Uiso 1 1 calc R U . . .
C64 C 0.3606(5) 0.5588(3) 0.38898(18) 0.0506(13) Uani 1 1 d . . . . .
H64A H 0.3913 0.6163 0.3804 0.061 Uiso 1 1 calc R U . . .
H64B H 0.3579 0.5158 0.3568 0.061 Uiso 1 1 calc R U . . .
C65 C 0.4519(6) 0.5567(4) 0.4432(2) 0.0747(19) Uani 1 1 d . . . . .
H65A H 0.4263 0.4980 0.4504 0.090 Uiso 1 1 calc R U . . .
H65B H 0.5358 0.5717 0.4383 0.090 Uiso 1 1 calc R U . . .
C66 C 0.4542(7) 0.6206(4) 0.4933(2) 0.0733(19) Uani 1 1 d . . . . .
H66A H 0.5129 0.6190 0.5283 0.088 Uiso 1 1 calc R U . . .
H66B H 0.4834 0.6795 0.4867 0.088 Uiso 1 1 calc R U . . .
C67 C 0.3283(7) 0.5997(4) 0.50120(18) 0.074(2) Uani 1 1 d . . . . .
H67A H 0.3320 0.6421 0.5341 0.089 Uiso 1 1 calc R U . . .
H67B H 0.3009 0.5419 0.5096 0.089 Uiso 1 1 calc R U . . .
C68 C 0.2315(5) 0.6015(3) 0.44641(17) 0.0559(14) Uani 1 1 d . . . . .
H68A H 0.1480 0.5837 0.4518 0.067 Uiso 1 1 calc R U . . .
H68B H 0.2534 0.6609 0.4404 0.067 Uiso 1 1 calc R U . . .
C69 C 0.2300(5) 0.5403(3) 0.39368(16) 0.0488(13) Uani 1 1 d . . . . .
H69 H 0.1996 0.4805 0.3998 0.059 Uiso 1 1 calc R U . . .
C70 C -0.0260(5) 0.5271(3) 0.33866(19) 0.0487(12) Uani 1 1 d . . . . .
H70 H -0.0122 0.5758 0.3705 0.058 Uiso 1 1 calc R U . . .
C71 C -0.0793(5) 0.4432(3) 0.3567(2) 0.0607(15) Uani 1 1 d . . . . .
H71A H -0.0851 0.3942 0.3277 0.073 Uiso 1 1 calc R U . . .
H71B H -0.0228 0.4440 0.3932 0.073 Uiso 1 1 calc R U . . .
C72 C -0.2069(7) 0.4303(4) 0.3638(3) 0.092(3) Uani 1 1 d . . . . .
H72A H -0.1987 0.4741 0.3970 0.110 Uiso 1 1 calc R U . . .
H72B H -0.2417 0.3728 0.3718 0.110 Uiso 1 1 calc R U . . .
C73 C -0.2970(7) 0.4373(5) 0.3111(4) 0.102(3) Uani 1 1 d . . . . .
H73A H -0.3140 0.3891 0.2789 0.122 Uiso 1 1 calc R U . . .
H73B H -0.3762 0.4329 0.3190 0.122 Uiso 1 1 calc R U . . .
C74 C -0.2429(6) 0.5220(4) 0.2953(4) 0.086(2) Uani 1 1 d . . . . .
H74A H -0.2339 0.5699 0.3259 0.103 Uiso 1 1 calc R U . . .
H74B H -0.2998 0.5240 0.2599 0.103 Uiso 1 1 calc R U . . .
C75 C -0.1166(5) 0.5329(4) 0.2864(2) 0.0576(14) Uani 1 1 d . . . . .
H75A H -0.1271 0.4877 0.2536 0.069 Uiso 1 1 calc R U . . .
H75B H -0.0820 0.5895 0.2773 0.069 Uiso 1 1 calc R U . . .
Si2A Si -0.1668(8) 0.8376(4) 0.4092(3) 0.0541(14) Uani 0.5 1 d . . P A 1
Si3A Si -0.0357(15) 0.7624(10) 0.5069(5) 0.078(4) Uani 0.5 1 d . . P A 1
O1A O -0.1170(7) 0.8229(5) 0.4722(3) 0.0626(19) Uani 0.5 1 d . . P A 1
C77A C -0.150(3) 0.9497(17) 0.4125(11) 0.086(7) Uani 0.5 1 d . . P A 1
H77D H -0.2018 0.9646 0.4343 0.129 Uiso 0.5 1 calc R U P A 1
H77E H -0.1748 0.9581 0.3739 0.129 Uiso 0.5 1 calc R U P A 1
H77F H -0.0628 0.9867 0.4312 0.129 Uiso 0.5 1 calc R U P A 1
C78A C -0.3311(19) 0.7735(13) 0.3770(8) 0.082(6) Uani 0.5 1 d . . P A 1
H78D H -0.3427 0.7123 0.3679 0.122 Uiso 0.5 1 calc R U P A 1
H78E H -0.3619 0.7908 0.3421 0.122 Uiso 0.5 1 calc R U P A 1
H78F H -0.3771 0.7829 0.4038 0.122 Uiso 0.5 1 calc R U P A 1
C79A C -0.0766(14) 0.8076(10) 0.3633(6) 0.076(4) Uani 0.5 1 d . . P A 1
H79D H 0.0121 0.8362 0.3830 0.113 Uiso 0.5 1 calc R U P A 1
H79E H -0.0962 0.8257 0.3275 0.113 Uiso 0.5 1 calc R U P A 1
H79F H -0.0981 0.7450 0.3553 0.113 Uiso 0.5 1 calc R U P A 1
C80A C 0.118(3) 0.810(2) 0.5176(15) 0.090(8) Uani 0.5 1 d . . P A 1
H80D H 0.1364 0.8045 0.4809 0.134 Uiso 0.5 1 calc R U P A 1
H80E H 0.1623 0.7812 0.5419 0.134 Uiso 0.5 1 calc R U P A 1
H80F H 0.1459 0.8707 0.5361 0.134 Uiso 0.5 1 calc R U P A 1
C81A C -0.0784(19) 0.8156(15) 0.5596(7) 0.101(7) Uani 0.5 1 d . . P A 1
H81D H -0.0524 0.8771 0.5596 0.152 Uiso 0.5 1 calc R U P A 1
H81E H -0.0381 0.8083 0.5968 0.152 Uiso 0.5 1 calc R U P A 1
H81F H -0.1685 0.7913 0.5520 0.152 Uiso 0.5 1 calc R U P A 1
C82A C -0.094(2) 0.6488(16) 0.4918(15) 0.134(13) Uani 0.5 1 d . . P A 1
H82D H -0.1329 0.6290 0.5206 0.201 Uiso 0.5 1 calc R U P A 1
H82E H -0.0255 0.6281 0.4921 0.201 Uiso 0.5 1 calc R U P A 1
H82F H -0.1550 0.6263 0.4541 0.201 Uiso 0.5 1 calc R U P A 1
Si2B Si -0.1650(8) 0.8076(5) 0.3976(3) 0.0651(17) Uani 0.5 1 d . U P B 2
Si3B Si -0.0548(17) 0.7663(11) 0.5107(6) 0.078(3) Uani 0.5 1 d . U P B 2
O1B O -0.0673(9) 0.7839(8) 0.4450(4) 0.102(3) Uani 0.5 1 d . U P B 2
C78B C -0.3251(18) 0.7440(15) 0.3943(9) 0.081(5) Uani 0.5 1 d . U P B 2
H78A H -0.3419 0.6827 0.3805 0.121 Uiso 0.5 1 calc R U P B 2
H78B H -0.3827 0.7620 0.3683 0.121 Uiso 0.5 1 calc R U P B 2
H78C H -0.3359 0.7535 0.4324 0.121 Uiso 0.5 1 calc R U P B 2
C79B C -0.1388(14) 0.7784(10) 0.3288(6) 0.072(3) Uani 0.5 1 d . U P B 2
H79A H -0.0538 0.8125 0.3304 0.108 Uiso 0.5 1 calc R U P B 2
H79B H -0.1971 0.7901 0.2989 0.108 Uiso 0.5 1 calc R U P B 2
H79C H -0.1515 0.7170 0.3204 0.108 Uiso 0.5 1 calc R U P B 2
C80B C 0.129(3) 0.784(2) 0.5240(13) 0.099(9) Uani 0.5 1 d . U P B 2
H80A H 0.1404 0.7576 0.4891 0.149 Uiso 0.5 1 calc R U P B 2
H80B H 0.1551 0.7575 0.5549 0.149 Uiso 0.5 1 calc R U P B 2
H80C H 0.1778 0.8460 0.5343 0.149 Uiso 0.5 1 calc R U P B 2
C81B C -0.0885(17) 0.7871(13) 0.5818(6) 0.072(4) Uani 0.5 1 d . U P B 2
H81A H -0.0551 0.8492 0.5982 0.107 Uiso 0.5 1 calc R U P B 2
H81B H -0.0494 0.7582 0.6078 0.107 Uiso 0.5 1 calc R U P B 2
H81C H -0.1781 0.7645 0.5758 0.107 Uiso 0.5 1 calc R U P B 2
C82B C -0.147(3) 0.6492(18) 0.4832(12) 0.128(8) Uani 0.5 1 d . U P B 2
H82A H -0.2320 0.6376 0.4849 0.192 Uiso 0.5 1 calc R U P B 2
H82B H -0.1097 0.6165 0.5066 0.192 Uiso 0.5 1 calc R U P B 2
H82C H -0.1479 0.6318 0.4437 0.192 Uiso 0.5 1 calc R U P B 2
C77B C -0.124(2) 0.9301(15) 0.4196(11) 0.075(5) Uani 0.5 1 d . U P B 2
H77A H -0.0634 0.9529 0.4574 0.113 Uiso 0.5 1 calc R U P B 2
H77B H -0.1992 0.9418 0.4208 0.113 Uiso 0.5 1 calc R U P B 2
H77C H -0.0891 0.9580 0.3919 0.113 Uiso 0.5 1 calc R U P B 2
C83 C 0.6411(6) 0.7650(6) 0.0414(3) 0.100(3) Uani 1 1 d . . . . .
H83A H 0.6668 0.7152 0.0423 0.150 Uiso 1 1 calc R U . . .
H83B H 0.6767 0.7978 0.0157 0.150 Uiso 1 1 calc R U . . .
H83C H 0.5506 0.7451 0.0278 0.150 Uiso 1 1 calc R U . . .
C84 C 0.6849(5) 0.8199(4) 0.0986(3) 0.0702(17) Uani 1 1 d . . . . .
H84A H 0.7759 0.8363 0.1127 0.084 Uiso 1 1 calc R U . . .
H84B H 0.6680 0.8735 0.0962 0.084 Uiso 1 1 calc R U . . .
C85 C 0.6301(5) 0.7816(5) 0.1399(3) 0.085(2) Uani 1 1 d . . . . .
H85C H 0.6182 0.7200 0.1287 0.102 Uiso 0.5 1 calc R U P C 2
H85D H 0.5458 0.7836 0.1296 0.102 Uiso 0.5 1 calc R U P C 2
H85A H 0.6647 0.7390 0.1532 0.102 Uiso 0.5 1 calc R U P D 1
H85B H 0.5387 0.7547 0.1252 0.102 Uiso 0.5 1 calc R U P D 1
C86A C 0.6780(11) 0.8742(9) 0.1916(6) 0.074(4) Uani 0.5 1 d . . P E 1
H86A H 0.7694 0.8956 0.2066 0.089 Uiso 0.5 1 calc R U P E 1
H86B H 0.6558 0.9185 0.1738 0.089 Uiso 0.5 1 calc R U P E 1
C86B C 0.6672(10) 0.8001(8) 0.2026(5) 0.060(3) Uani 0.5 1 d . . P E 2
H86C H 0.6297 0.7462 0.2143 0.072 Uiso 0.5 1 calc R U P E 2
H86D H 0.7582 0.8167 0.2164 0.072 Uiso 0.5 1 calc R U P E 2
C87 C 0.6348(9) 0.8666(7) 0.2314(4) 0.126(4) Uani 1 1 d . . . . .
H87D H 0.5566 0.8401 0.2399 0.190 Uiso 0.5 1 calc R U P E 2
H87E H 0.6253 0.9064 0.2068 0.190 Uiso 0.5 1 calc R U P E 2
H87F H 0.7004 0.8982 0.2670 0.190 Uiso 0.5 1 calc R U P E 2
H87A H 0.5446 0.8499 0.2176 0.190 Uiso 0.5 1 calc R U P E 1
H87B H 0.6701 0.9215 0.2596 0.190 Uiso 0.5 1 calc R U P E 1
H87C H 0.6547 0.8221 0.2490 0.190 Uiso 0.5 1 calc R U P E 1
C88 C 0.5305(14) 0.5227(10) 0.1149(8) 0.099(5) Uani 0.5 1 d D . P F -1
H88A H 0.5145 0.4935 0.1455 0.148 Uiso 0.5 1 calc R U P F -1
H88B H 0.6148 0.5310 0.1132 0.148 Uiso 0.5 1 calc R U P F -1
H88C H 0.5217 0.5788 0.1224 0.148 Uiso 0.5 1 calc R U P F -1
C89 C 0.4503(9) 0.4751(8) 0.0658(4) 0.128(4) Uani 1 1 d D . . . .
H89A H 0.3780 0.4792 0.0767 0.192 Uiso 1 1 calc R U . F -2
H89B H 0.4471 0.4156 0.0615 0.192 Uiso 1 1 calc R U . F -2
H89C H 0.5261 0.5133 0.0952 0.192 Uiso 0.5 1 calc R U P F -2
C90 C 0.4496(8) 0.5014(7) 0.0107(4) 0.128(4) Uani 1 1 d D . . . .
H90A H 0.3712 0.4635 -0.0182 0.154 Uiso 1 1 calc R U . . .
H90B H 0.4500 0.5609 0.0154 0.154 Uiso 1 1 calc R U . . .

loop_
_atom_site_aniso_label
_atom_site_aniso_U_11
_atom_site_aniso_U_22
_atom_site_aniso_U_33
_atom_site_aniso_U_23
_atom_site_aniso_U_13
_atom_site_aniso_U_12
Ni1 0.0244(3) 0.0224(4) 0.0210(3) -0.0008(2) 0.0028(2) 0.0095(3)
P1 0.0242(5) 0.0219(5) 0.0212(4) 0.0010(4) 0.0031(4) 0.0088(4)
P2 0.0234(5) 0.0204(5) 0.0221(4) -0.0002(4) 0.0036(4) 0.0080(4)
Si1 0.0226(5) 0.0238(6) 0.0220(5) -0.0004(4) 0.0046(4) 0.0081(4)
C1 0.0273(19) 0.027(2) 0.0195(17) 0.0018(15) 0.0056(14) 0.0078(16)
C2 0.027(2) 0.028(2) 0.0257(19) 0.0018(16) 0.0007(15) 0.0057(17)
C3 0.039(2) 0.020(2) 0.032(2) 0.0022(16) 0.0080(17) 0.0114(17)
C4 0.043(2) 0.031(2) 0.0257(19) 0.0011(17) 0.0084(17) 0.0184(19)
C5 0.0278(19) 0.029(2) 0.0253(18) 0.0016(16) 0.0065(15) 0.0125(17)
C6 0.0267(19) 0.029(2) 0.0212(17) 0.0027(15) 0.0090(14) 0.0122(16)
C7 0.032(2) 0.032(2) 0.030(2) 0.0043(17) 0.0108(16) 0.0066(18)
C8 0.0211(18) 0.021(2) 0.0258(18) 0.0029(15) 0.0055(14) 0.0045(15)
C9 0.027(2) 0.028(2) 0.034(2) 0.0027(17) 0.0058(16) 0.0109(17)
C10 0.0251(19) 0.027(2) 0.036(2) 0.0047(17) 0.0049(16) 0.0111(17)
C11 0.0268(19) 0.030(2) 0.0246(18) 0.0052(16) 0.0008(15) 0.0086(17)
C12 0.029(2) 0.024(2) 0.0230(18) -0.0013(15) 0.0024(15) 0.0057(16)
C13 0.0217(18) 0.021(2) 0.0238(18) 0.0028(15) 0.0049(14) 0.0061(15)
C14 0.032(2) 0.023(2) 0.0217(18) 0.0028(15) 0.0031(15) 0.0114(16)
C15 0.040(2) 0.033(2) 0.0246(19) 0.0009(17) 0.0010(17) 0.0111(19)
C16 0.056(3) 0.046(3) 0.023(2) 0.0001(19) -0.0013(19) 0.017(2)
C17 0.075(3) 0.065(4) 0.028(2) 0.014(2) 0.017(2) 0.033(3)
C18 0.050(3) 0.053(3) 0.035(2) 0.017(2) 0.020(2) 0.018(2)
C19 0.034(2) 0.036(2) 0.029(2) 0.0077(17) 0.0075(16) 0.0147(18)
C20 0.0226(19) 0.030(2) 0.0257(18) -0.0013(16) 0.0018(15) 0.0071(16)
C21 0.030(2) 0.042(3) 0.037(2) 0.0087(19) 0.0071(17) 0.0166(19)
C22 0.030(2) 0.058(3) 0.049(3) 0.007(2) 0.0108(19) 0.022(2)
C23 0.039(2) 0.059(3) 0.055(3) 0.013(2) 0.023(2) 0.022(2)
C24 0.039(2) 0.047(3) 0.046(3) 0.011(2) 0.020(2) 0.009(2)
C25 0.031(2) 0.035(2) 0.034(2) 0.0061(18) 0.0096(17) 0.0104(18)
C26 0.032(2) 0.023(2) 0.033(2) 0.0036(16) 0.0061(16) 0.0117(17)
C27 0.040(2) 0.030(2) 0.033(2) 0.0068(18) 0.0118(18) 0.0112(19)
C28 0.049(3) 0.036(3) 0.051(3) 0.018(2) 0.018(2) 0.014(2)
C29 0.032(2) 0.023(2) 0.068(3) 0.007(2) 0.012(2) 0.0073(18)
C30 0.038(2) 0.027(2) 0.054(3) -0.005(2) 0.010(2) 0.0036(19)
C31 0.039(2) 0.028(2) 0.034(2) -0.0027(17) 0.0074(18) 0.0077(18)
C32 0.0242(18) 0.029(2) 0.0193(17) -0.0011(15) 0.0031(14) 0.0095(16)
C33 0.028(2) 0.036(2) 0.0257(19) 0.0063(17) 0.0075(15) 0.0094(17)
C34 0.033(2) 0.069(3) 0.036(2) 0.024(2) 0.0148(18) 0.023(2)
C35 0.042(3) 0.101(5) 0.041(3) 0.031(3) 0.023(2) 0.038(3)
C36 0.054(3) 0.087(4) 0.034(2) 0.001(2) 0.014(2) 0.044(3)
C37 0.039(2) 0.033(2) 0.035(2) -0.0002(18) 0.0104(18) 0.0198(19)
Ni2 0.0320(3) 0.0221(4) 0.0189(3) 0.0011(3) 0.0035(2) 0.0058(3)
P3 0.0230(5) 0.0217(5) 0.0198(4) 0.0025(4) 0.0029(3) 0.0068(4)
P4 0.0488(6) 0.0233(6) 0.0220(5) 0.0010(4) 0.0090(4) 0.0048(5)
Si2 0.0311(6) 0.0262(6) 0.0235(5) 0.0016(4) 0.0010(4) 0.0016(5)
C38 0.0231(18) 0.027(2) 0.0244(18) 0.0045(15) 0.0064(14) 0.0124(16)
C39 0.029(2) 0.028(2) 0.0277(19) 0.0064(16) 0.0058(15) 0.0121(17)
C40 0.032(2) 0.037(2) 0.0259(19) 0.0105(17) 0.0088(16) 0.0168(18)
C41 0.036(2) 0.033(2) 0.036(2) 0.0146(18) 0.0160(18) 0.0132(19)
C42 0.035(2) 0.028(2) 0.034(2) 0.0070(17) 0.0114(17) 0.0045(18)
C43 0.0252(19) 0.025(2) 0.0276(19) 0.0047(16) 0.0059(15) 0.0081(16)
C44 0.038(2) 0.045(3) 0.038(2) 0.003(2) -0.0025(19) 0.006(2)
C45 0.036(2) 0.025(2) 0.0247(19) 0.0015(16) -0.0007(16) 0.0029(17)
C46 0.048(3) 0.026(2) 0.031(2) 0.0029(18) 0.0033(18) -0.0032(19)
C47 0.063(3) 0.025(3) 0.040(2) 0.007(2) -0.002(2) 0.005(2)
C48 0.073(3) 0.031(3) 0.037(2) 0.002(2) 0.009(2) 0.015(2)
C49 0.057(3) 0.033(3) 0.030(2) 0.0031(18) 0.0121(19) 0.011(2)
C50 0.046(2) 0.026(2) 0.0236(19) 0.0032(16) 0.0031(17) 0.0107(18)
C51 0.0226(18) 0.026(2) 0.0253(18) 0.0035(15) 0.0046(15) 0.0084(16)
C52 0.027(2) 0.027(2) 0.034(2) 0.0007(17) 0.0072(16) 0.0101(17)
C53 0.032(2) 0.032(2) 0.045(2) 0.0012(19) 0.0146(18) 0.0116(19)
C54 0.032(2) 0.033(3) 0.060(3) 0.016(2) 0.021(2) 0.0167(19)
C55 0.026(2) 0.039(3) 0.053(3) 0.018(2) 0.0083(18) 0.0142(19)
C56 0.026(2) 0.030(2) 0.033(2) 0.0088(17) 0.0086(16) 0.0083(17)
C57 0.0231(18) 0.027(2) 0.0198(17) 0.0010(15) 0.0037(14) 0.0079(16)
C58 0.028(2) 0.026(2) 0.0283(19) 0.0007(16) 0.0038(15) 0.0069(16)
C59 0.024(2) 0.049(3) 0.032(2) 0.0024(19) 0.0016(16) -0.0019(19)
C60 0.023(2) 0.061(3) 0.051(3) 0.021(2) 0.0081(19) 0.010(2)
C61 0.032(2) 0.067(3) 0.047(3) 0.025(2) 0.0107(19) 0.022(2)
C62 0.032(2) 0.040(3) 0.033(2) 0.0134(18) 0.0102(17) 0.0186(19)
C64 0.076(4) 0.035(3) 0.029(2) -0.0025(19) -0.011(2) 0.028(2)
C65 0.116(5) 0.060(4) 0.038(3) -0.008(2) -0.021(3) 0.056(4)
C66 0.110(5) 0.064(4) 0.033(3) -0.005(3) -0.015(3) 0.047(4)
C67 0.138(6) 0.044(3) 0.017(2) 0.000(2) 0.009(3) 0.015(3)
C68 0.084(4) 0.041(3) 0.023(2) -0.0050(19) 0.010(2) 0.005(3)
C69 0.095(4) 0.019(2) 0.019(2) 0.0012(16) 0.008(2) 0.012(2)
C70 0.065(3) 0.034(3) 0.043(3) -0.004(2) 0.033(2) 0.004(2)
C71 0.085(4) 0.038(3) 0.050(3) 0.008(2) 0.036(3) 0.000(3)
C72 0.123(6) 0.048(4) 0.105(5) -0.003(4) 0.091(5) 0.000(4)
C73 0.082(5) 0.062(5) 0.173(9) 0.011(5) 0.086(6) 0.014(4)
C74 0.074(4) 0.055(4) 0.147(6) 0.015(4) 0.067(4) 0.026(3)
C75 0.050(3) 0.047(3) 0.086(4) 0.014(3) 0.034(3) 0.021(2)
Si2A 0.063(2) 0.058(4) 0.039(3) 0.008(2) 0.0180(19) 0.017(3)
Si3A 0.092(5) 0.059(5) 0.037(4) 0.000(3) -0.024(5) 0.000(4)
O1A 0.086(5) 0.068(5) 0.044(4) 0.015(4) 0.019(4) 0.042(4)
C77A 0.082(13) 0.126(18) 0.081(11) 0.039(11) 0.048(10) 0.056(11)
C78A 0.096(11) 0.070(13) 0.045(9) -0.019(7) 0.021(8) -0.001(9)
C79A 0.095(10) 0.083(10) 0.060(8) 0.021(7) 0.043(8) 0.032(8)
C80A 0.104(14) 0.078(14) 0.077(14) 0.020(10) 0.022(10) 0.022(11)
C81A 0.099(13) 0.133(19) 0.071(12) -0.019(11) 0.014(10) 0.066(13)
C82A 0.102(16) 0.065(11) 0.24(3) -0.008(14) 0.11(2) 0.003(11)
Si2B 0.063(2) 0.078(5) 0.048(3) 0.017(3) 0.014(2) 0.018(3)
Si3B 0.117(7) 0.058(5) 0.056(4) 0.012(3) 0.021(3) 0.031(4)
O1B 0.095(6) 0.138(8) 0.072(5) 0.040(5) 0.015(4) 0.043(6)
C78B 0.063(6) 0.084(12) 0.081(13) 0.001(8) 0.022(7) 0.014(6)
C79B 0.087(9) 0.075(9) 0.066(6) 0.017(6) 0.026(6) 0.043(7)
C80B 0.127(10) 0.13(2) 0.047(9) 0.003(11) 0.031(7) 0.054(10)
C81B 0.063(8) 0.097(11) 0.044(6) 0.015(6) 0.007(6) 0.022(7)
C82B 0.173(19) 0.082(9) 0.089(11) -0.005(7) 0.017(11) 0.019(10)
C77B 0.054(10) 0.076(8) 0.075(10) 0.006(6) 0.010(7) 0.008(7)
C83 0.062(4) 0.184(9) 0.068(4) 0.031(5) 0.027(3) 0.056(5)
C84 0.043(3) 0.068(4) 0.104(5) 0.030(4) 0.018(3) 0.024(3)
C85 0.042(3) 0.141(7) 0.074(4) 0.025(4) 0.017(3) 0.035(4)
C86A 0.040(6) 0.066(9) 0.097(10) 0.013(8) -0.008(6) 0.015(6)
C86B 0.057(6) 0.052(7) 0.072(7) 0.016(6) 0.025(5) 0.016(5)
C87 0.099(6) 0.141(9) 0.122(7) -0.032(6) -0.011(5) 0.076(6)
C88 0.086(11) 0.089(11) 0.135(14) 0.026(10) 0.071(11) 0.022(9)
C89 0.126(7) 0.197(11) 0.173(9) 0.146(9) 0.107(7) 0.118(8)
C90 0.129(7) 0.145(8) 0.197(10) 0.124(8) 0.103(7) 0.087(7)

loop_
_atom_type_symbol
_atom_type_description
_atom_type_scat_dispersion_real
_atom_type_scat_dispersion_imag
_atom_type_scat_source
C C 0.0181 0.0091 'International Tables Vol C Tables 4.2.6.8 and 6.1.1.4'
H H 0.0000 0.0000 'International Tables Vol C Tables 4.2.6.8 and 6.1.1.4'
Ni Ni -3.0029 0.5091 'International Tables Vol C Tables 4.2.6.8 and 6.1.1.4'
O O 0.0492 0.0322 'International Tables Vol C Tables 4.2.6.8 and 6.1.1.4'
P P 0.2955 0.4335 'International Tables Vol C Tables 4.2.6.8 and 6.1.1.4'
Si Si 0.2541 0.3302 'International Tables Vol C Tables 4.2.6.8 and 6.1.1.4'

loop_
_geom_angle_atom_site_label_1
_geom_angle_atom_site_label_2
_geom_angle_atom_site_label_3
_geom_angle
_geom_angle_site_symmetry_1
P1 Ni1 P2 161.76(5) .
P1 Ni1 Si1 87.20(4) .
P2 Ni1 Si1 87.30(4) .
P1 Ni1 H1 96.2(16) .
P2 Ni1 H1 88.1(15) .
Si1 Ni1 H1 174.4(15) .
C1 P1 C14 104.85(16) .
C1 P1 C20 104.53(17) .
C14 P1 C20 103.42(16) .
C1 P1 Ni1 109.07(12) .
C14 P1 Ni1 117.89(13) .
C20 P1 Ni1 115.78(12) .
C13 P2 C26 107.12(17) .
C13 P2 C32 102.55(16) .
C26 P2 C32 104.44(17) .
C13 P2 Ni1 111.14(12) .
C26 P2 Ni1 114.62(13) .
C32 P2 Ni1 115.92(12) .
C7 Si1 C6 104.96(17) .
C7 Si1 C8 103.03(16) .
C6 Si1 C8 112.39(16) .
C7 Si1 Ni1 126.92(14) .
C6 Si1 Ni1 104.17(11) .
C8 Si1 Ni1 105.42(12) .
C2 C1 C6 120.4(3) .
C2 C1 P1 124.3(3) .
C6 C1 P1 115.3(3) .
C3 C2 C1 120.3(4) .
C3 C2 H0AA 119.8 .
C1 C2 H0AA 119.8 .
C4 C3 C2 119.9(4) .
C4 C3 H3 120.1 .
C2 C3 H3 120.1 .
C3 C4 C5 120.0(4) .
C3 C4 H4 120.0 .
C5 C4 H4 120.0 .
C4 C5 C6 121.9(4) .
C4 C5 H5 119.1 .
C6 C5 H5 119.1 .
C5 C6 C1 117.6(3) .
C5 C6 Si1 127.0(3) .
C1 C6 Si1 115.4(3) .
Si1 C7 H7A 109.5 .
Si1 C7 H7B 109.5 .
H7A C7 H7B 109.5 .
Si1 C7 H7C 109.5 .
H7A C7 H7C 109.5 .
H7B C7 H7C 109.5 .
C9 C8 C13 118.2(3) .
C9 C8 Si1 126.1(3) .
C13 C8 Si1 115.6(3) .
C10 C9 C8 121.0(4) .
C10 C9 H9 119.5 .
C8 C9 H9 119.5 .
C9 C10 C11 120.2(3) .
C9 C10 H10 119.9 .
C11 C10 H10 119.9 .
C12 C11 C10 120.1(3) .
C12 C11 H11 119.9 .
C10 C11 H11 119.9 .
C11 C12 C13 120.2(3) .
C11 C12 H12 119.9 .
C13 C12 H12 119.9 .
C8 C13 C12 120.1(3) .
C8 C13 P2 115.5(2) .
C12 C13 P2 124.3(3) .
C15 C14 C19 110.1(3) .
C15 C14 P1 115.6(3) .
C19 C14 P1 110.7(2) .
C15 C14 H14 106.6 .
C19 C14 H14 106.6 .
P1 C14 H14 106.6 .
C14 C15 C16 110.7(3) .
C14 C15 H15A 109.5 .
C16 C15 H15A 109.5 .
C14 C15 H15B 109.5 .
C16 C15 H15B 109.5 .
H15A C15 H15B 108.1 .
C17 C16 C15 111.7(4) .
C17 C16 H16A 109.3 .
C15 C16 H16A 109.3 .
C17 C16 H16B 109.3 .
C15 C16 H16B 109.3 .
H16A C16 H16B 107.9 .
C16 C17 C18 111.6(4) .
C16 C17 H17A 109.3 .
C18 C17 H17A 109.3 .
C16 C17 H17B 109.3 .
C18 C17 H17B 109.3 .
H17A C17 H17B 108.0 .
C17 C18 C19 111.7(4) .
C17 C18 H18A 109.3 .
C19 C18 H18A 109.3 .
C17 C18 H18B 109.3 .
C19 C18 H18B 109.3 .
H18A C18 H18B 107.9 .
C18 C19 C14 111.8(3) .
C18 C19 H19A 109.3 .
C14 C19 H19A 109.3 .
C18 C19 H19B 109.3 .
C14 C19 H19B 109.3 .
H19A C19 H19B 107.9 .
C21 C20 C25 110.3(3) .
C21 C20 P1 112.1(3) .
C25 C20 P1 109.7(2) .
C21 C20 H20 108.2 .
C25 C20 H20 108.2 .
P1 C20 H20 108.2 .
C20 C21 C22 111.8(4) .
C20 C21 H21A 109.3 .
C22 C21 H21A 109.3 .
C20 C21 H21B 109.3 .
C22 C21 H21B 109.3 .
H21A C21 H21B 107.9 .
C23 C22 C21 111.8(4) .
C23 C22 H22A 109.3 .
C21 C22 H22A 109.3 .
C23 C22 H22B 109.3 .
C21 C22 H22B 109.3 .
H22A C22 H22B 107.9 .
C24 C23 C22 110.4(4) .
C24 C23 H23A 109.6 .
C22 C23 H23A 109.6 .
C24 C23 H23B 109.6 .
C22 C23 H23B 109.6 .
H23A C23 H23B 108.1 .
C23 C24 C25 111.7(4) .
C23 C24 H24A 109.3 .
C25 C24 H24A 109.3 .
C23 C24 H24B 109.3 .
C25 C24 H24B 109.3 .
H24A C24 H24B 107.9 .
C24 C25 C20 111.3(3) .
C24 C25 H25A 109.4 .
C20 C25 H25A 109.4 .
C24 C25 H25B 109.4 .
C20 C25 H25B 109.4 .
H25A C25 H25B 108.0 .
C27 C26 C31 110.6(3) .
C27 C26 P2 110.5(3) .
C31 C26 P2 117.1(3) .
C27 C26 H26 105.9 .
C31 C26 H26 105.9 .
P2 C26 H26 105.9 .
C28 C27 C26 111.8(3) .
C28 C27 H27A 109.3 .
C26 C27 H27A 109.3 .
C28 C27 H27B 109.3 .
C26 C27 H27B 109.3 .
H27A C27 H27B 107.9 .
C27 C28 C29 111.8(4) .
C27 C28 H28A 109.3 .
C29 C28 H28A 109.3 .
C27 C28 H28B 109.3 .
C29 C28 H28B 109.3 .
H28A C28 H28B 107.9 .
C28 C29 C30 111.8(3) .
C28 C29 H29A 109.3 .
C30 C29 H29A 109.3 .
C28 C29 H29B 109.3 .
C30 C29 H29B 109.3 .
H29A C29 H29B 107.9 .
C31 C30 C29 111.5(4) .
C31 C30 H30A 109.3 .
C29 C30 H30A 109.3 .
C31 C30 H30B 109.3 .
C29 C30 H30B 109.3 .
H30A C30 H30B 108.0 .
C30 C31 C26 111.4(3) .
C30 C31 H31A 109.3 .
C26 C31 H31A 109.3 .
C30 C31 H31B 109.3 .
C26 C31 H31B 109.3 .
H31A C31 H31B 108.0 .
C37 C32 C33 111.7(3) .
C37 C32 P2 112.2(3) .
C33 C32 P2 108.6(2) .
C37 C32 H32 108.0 .
C33 C32 H32 108.0 .
P2 C32 H32 108.0 .
C34 C33 C32 111.9(3) .
C34 C33 H33A 109.2 .
C32 C33 H33A 109.2 .
C34 C33 H33B 109.2 .
C32 C33 H33B 109.2 .
H33A C33 H33B 107.9 .
C33 C34 C35 111.0(3) .
C33 C34 H34A 109.4 .
C35 C34 H34A 109.4 .
C33 C34 H34B 109.4 .
C35 C34 H34B 109.4 .
H34A C34 H34B 108.0 .
C36 C35 C34 109.9(4) .
C36 C35 H35A 109.7 .
C34 C35 H35A 109.7 .
C36 C35 H35B 109.7 .
C34 C35 H35B 109.7 .
H35A C35 H35B 108.2 .
C35 C36 C37 110.5(4) .
C35 C36 H36A 109.6 .
C37 C36 H36A 109.6 .
C35 C36 H36B 109.6 .
C37 C36 H36B 109.6 .
H36A C36 H36B 108.1 .
C32 C37 C36 111.4(4) .
C32 C37 H37A 109.4 .
C36 C37 H37A 109.4 .
C32 C37 H37B 109.4 .
C36 C37 H37B 109.4 .
H37A C37 H37B 108.0 .
P4 Ni2 P3 161.81(5) .
P4 Ni2 Si2 86.99(5) .
P3 Ni2 Si2 86.50(4) .
P4 Ni2 H2 90.1(16) .
P3 Ni2 H2 95.8(16) .
Si2 Ni2 H2 176.7(16) .
C38 P3 C51 106.43(16) .
C38 P3 C57 102.69(16) .
C51 P3 C57 104.25(16) .
C38 P3 Ni2 111.02(12) .
C51 P3 Ni2 115.07(12) .
C57 P3 Ni2 116.21(12) .
C50 P4 C70 104.2(2) .
C50 P4 C69 103.66(19) .
C70 P4 C69 105.3(2) .
C50 P4 Ni2 109.41(13) .
C70 P4 Ni2 116.09(15) .
C69 P4 Ni2 116.81(16) .
C44 Si2 C45 106.4(2) .
C44 Si2 C43 102.26(18) .
C45 Si2 C43 111.48(17) .
C44 Si2 Ni2 126.16(16) .
C45 Si2 Ni2 104.79(13) .
C43 Si2 Ni2 105.54(12) .
C39 C38 C43 120.0(3) .
C39 C38 P3 124.6(3) .
C43 C38 P3 115.4(3) .
C40 C39 C38 120.3(4) .
C40 C39 H39 119.9 .
C38 C39 H39 119.9 .
C39 C40 C41 119.9(3) .
C39 C40 H40 120.0 .
C41 C40 H40 120.0 .
C42 C41 C40 119.8(4) .
C42 C41 H41 120.1 .
C40 C41 H41 120.1 .
C41 C42 C43 121.6(4) .
C41 C42 H42 119.2 .
C43 C42 H42 119.2 .
C42 C43 C38 118.4(3) .
C42 C43 Si2 126.4(3) .
C38 C43 Si2 115.0(3) .
Si2 C44 H44A 109.5 .
Si2 C44 H44B 109.5 .
H44A C44 H44B 109.5 .
Si2 C44 H44C 109.5 .
H44A C44 H44C 109.5 .
H44B C44 H44C 109.5 .
C50 C45 C46 118.0(4) .
C50 C45 Si2 115.1(3) .
C46 C45 Si2 126.9(3) .
C47 C46 C45 121.6(4) .
C47 C46 H46 119.2 .
C45 C46 H46 119.2 .
C48 C47 C46 119.8(4) .
C48 C47 H47 120.1 .
C46 C47 H47 120.1 .
C47 C48 C49 120.2(5) .
C47 C48 H48 119.9 .
C49 C48 H48 119.9 .
C48 C49 C50 120.3(4) .
C48 C49 H49 119.8 .
C50 C49 H49 119.8 .
C45 C50 C49 120.2(4) .
C45 C50 P4 116.0(3) .
C49 C50 P4 123.8(3) .
C52 C51 C56 109.9(3) .
C52 C51 P3 117.4(3) .
C56 C51 P3 110.2(3) .
C52 C51 H51 106.2 .
C56 C51 H51 106.2 .
P3 C51 H51 106.2 .
C53 C52 C51 111.3(3) .
C53 C52 H52A 109.4 .
C51 C52 H52A 109.4 .
C53 C52 H52B 109.4 .
C51 C52 H52B 109.4 .
H52A C52 H52B 108.0 .
C52 C53 C54 111.7(3) .
C52 C53 H53A 109.3 .
C54 C53 H53A 109.3 .
C52 C53 H53B 109.3 .
C54 C53 H53B 109.3 .
H53A C53 H53B 107.9 .
C55 C54 C53 111.1(3) .
C55 C54 H54A 109.4 .
C53 C54 H54A 109.4 .
C55 C54 H54B 109.4 .
C53 C54 H54B 109.4 .
H54A C54 H54B 108.0 .
C56 C55 C54 111.6(3) .
C56 C55 H55A 109.3 .
C54 C55 H55A 109.3 .
C56 C55 H55B 109.3 .
C54 C55 H55B 109.3 .
H55A C55 H55B 108.0 .
C55 C56 C51 112.0(3) .
C55 C56 H56A 109.2 .
C51 C56 H56A 109.2 .
C55 C56 H56B 109.2 .
C51 C56 H56B 109.2 .
H56A C56 H56B 107.9 .
C62 C57 C58 110.2(3) .
C62 C57 P3 111.0(3) .
C58 C57 P3 112.1(2) .
C62 C57 H57 107.8 .
C58 C57 H57 107.8 .
P3 C57 H57 107.8 .
C59 C58 C57 111.5(3) .
C59 C58 H58A 109.3 .
C57 C58 H58A 109.3 .
C59 C58 H58B 109.3 .
C57 C58 H58B 109.3 .
H58A C58 H58B 108.0 .
C60 C59 C58 111.7(4) .
C60 C59 H59A 109.3 .
C58 C59 H59A 109.3 .
C60 C59 H59B 109.3 .
C58 C59 H59B 109.3 .
H59A C59 H59B 107.9 .
C59 C60 C61 110.9(4) .
C59 C60 H60A 109.5 .
C61 C60 H60A 109.5 .
C59 C60 H60B 109.5 .
C61 C60 H60B 109.5 .
H60A C60 H60B 108.0 .
C62 C61 C60 111.3(3) .
C62 C61 H61A 109.4 .
C60 C61 H61A 109.4 .
C62 C61 H61B 109.4 .
C60 C61 H61B 109.4 .
H61A C61 H61B 108.0 .
C61 C62 C57 111.7(4) .
C61 C62 H62A 109.3 .
C57 C62 H62A 109.3 .
C61 C62 H62B 109.3 .
C57 C62 H62B 109.3 .
H62A C62 H62B 107.9 .
C69 C64 C65 113.3(5) .
C69 C64 H64A 108.9 .
C65 C64 H64A 108.9 .
C69 C64 H64B 108.9 .
C65 C64 H64B 108.9 .
H64A C64 H64B 107.7 .
C66 C65 C64 109.6(4) .
C66 C65 H65A 109.8 .
C64 C65 H65A 109.8 .
C66 C65 H65B 109.8 .
C64 C65 H65B 109.8 .
H65A C65 H65B 108.2 .
C67 C66 C65 110.7(5) .
C67 C66 H66A 109.5 .
C65 C66 H66A 109.5 .
C67 C66 H66B 109.5 .
C65 C66 H66B 109.5 .
H66A C66 H66B 108.1 .
C66 C67 C68 111.3(4) .
C66 C67 H67A 109.4 .
C68 C67 H67A 109.4 .
C66 C67 H67B 109.4 .
C68 C67 H67B 109.4 .
H67A C67 H67B 108.0 .
C69 C68 C67 110.4(5) .
C69 C68 H68A 109.6 .
C67 C68 H68A 109.6 .
C69 C68 H68B 109.6 .
C67 C68 H68B 109.6 .
H68A C68 H68B 108.1 .
C64 C69 C68 110.6(4) .
C64 C69 P4 110.0(3) .
C68 C69 P4 114.8(4) .
C64 C69 H69 107.0 .
C68 C69 H69 107.0 .
P4 C69 H69 107.0 .
C75 C70 C71 111.0(4) .
C75 C70 P4 109.8(3) .
C71 C70 P4 112.3(4) .
C75 C70 H70 107.8 .
C71 C70 H70 107.8 .
P4 C70 H70 107.8 .
C72 C71 C70 111.5(5) .
C72 C71 H71A 109.3 .
C70 C71 H71A 109.3 .
C72 C71 H71B 109.3 .
C70 C71 H71B 109.3 .
H71A C71 H71B 108.0 .
C71 C72 C73 112.8(5) .
C71 C72 H72A 109.0 .
C73 C72 H72A 109.0 .
C71 C72 H72B 109.0 .
C73 C72 H72B 109.0 .
H72A C72 H72B 107.8 .
C74 C73 C72 110.4(6) .
C74 C73 H73A 109.6 .
C72 C73 H73A 109.6 .
C74 C73 H73B 109.6 .
C72 C73 H73B 109.6 .
H73A C73 H73B 108.1 .
C73 C74 C75 110.7(5) .
C73 C74 H74A 109.5 .
C75 C74 H74A 109.5 .
C73 C74 H74B 109.5 .
C75 C74 H74B 109.5 .
H74A C74 H74B 108.1 .
C70 C75 C74 112.2(5) .
C70 C75 H75A 109.2 .
C74 C75 H75A 109.2 .
C70 C75 H75B 109.2 .
C74 C75 H75B 109.2 .
H75A C75 H75B 107.9 .
O1A Si2A C77A 110.6(9) .
O1A Si2A C78A 111.4(8) .
C77A Si2A C78A 106.8(12) .
O1A Si2A C79A 109.3(7) .
C77A Si2A C79A 109.1(10) .
C78A Si2A C79A 109.6(9) .
C80A Si3A C81A 109.1(16) .
C80A Si3A C82A 115.4(18) .
C81A Si3A C82A 117.3(16) .
C80A Si3A O1A 110.7(13) .
C81A Si3A O1A 74.5(11) .
C82A Si3A O1A 122.9(12) .
Si2A O1A Si3A 140.0(7) .
Si2A C77A H77D 109.5 .
Si2A C77A H77E 109.5 .
H77D C77A H77E 109.5 .
Si2A C77A H77F 109.5 .
H77D C77A H77F 109.5 .
H77E C77A H77F 109.5 .
Si2A C78A H78D 109.5 .
Si2A C78A H78E 109.5 .
H78D C78A H78E 109.5 .
Si2A C78A H78F 109.5 .
H78D C78A H78F 109.5 .
H78E C78A H78F 109.5 .
Si2A C79A H79D 109.5 .
Si2A C79A H79E 109.5 .
H79D C79A H79E 109.5 .
Si2A C79A H79F 109.5 .
H79D C79A H79F 109.5 .
H79E C79A H79F 109.5 .
Si3A C80A H80D 109.5 .
Si3A C80A H80E 109.5 .
H80D C80A H80E 109.5 .
Si3A C80A H80F 109.5 .
H80D C80A H80F 109.5 .
H80E C80A H80F 109.5 .
Si3A C81A H81D 109.5 .
Si3A C81A H81E 109.5 .
H81D C81A H81E 109.5 .
Si3A C81A H81F 109.5 .
H81D C81A H81F 109.5 .
H81E C81A H81F 109.5 .
Si3A C82A H82D 109.5 .
Si3A C82A H82E 109.5 .
H82D C82A H82E 109.5 .
Si3A C82A H82F 109.5 .
H82D C82A H82F 109.5 .
H82E C82A H82F 109.5 .
O1B Si2B C79B 106.7(7) .
O1B Si2B C78B 110.0(9) .
C79B Si2B C78B 109.3(10) .
O1B Si2B C77B 106.5(9) .
C79B Si2B C77B 110.8(11) .
C78B Si2B C77B 113.3(11) .
O1B Si3B C82B 92.7(12) .
O1B Si3B C81B 148.8(14) .
C82B Si3B C81B 101.3(14) .
O1B Si3B C80B 91.3(13) .
C82B Si3B C80B 108.3(17) .
C81B Si3B C80B 110.1(12) .
Si2B O1B Si3B 136.5(11) .
Si2B C78B H78A 109.5 .
Si2B C78B H78B 109.5 .
H78A C78B H78B 109.5 .
Si2B C78B H78C 109.5 .
H78A C78B H78C 109.5 .
H78B C78B H78C 109.5 .
Si2B C79B H79A 109.5 .
Si2B C79B H79B 109.5 .
H79A C79B H79B 109.5 .
Si2B C79B H79C 109.5 .
H79A C79B H79C 109.5 .
H79B C79B H79C 109.5 .
Si3B C80B H80A 109.5 .
Si3B C80B H80B 109.5 .
H80A C80B H80B 109.5 .
Si3B C80B H80C 109.5 .
H80A C80B H80C 109.5 .
H80B C80B H80C 109.5 .
Si3B C81B H81A 109.5 .
Si3B C81B H81B 109.5 .
H81A C81B H81B 109.5 .
Si3B C81B H81C 109.5 .
H81A C81B H81C 109.5 .
H81B C81B H81C 109.5 .
Si3B C82B H82A 109.5 .
Si3B C82B H82B 109.5 .
H82A C82B H82B 109.5 .
Si3B C82B H82C 109.5 .
H82A C82B H82C 109.5 .
H82B C82B H82C 109.5 .
Si2B C77B H77A 109.5 .
Si2B C77B H77B 109.5 .
H77A C77B H77B 109.5 .
Si2B C77B H77C 109.5 .
H77A C77B H77C 109.5 .
H77B C77B H77C 109.5 .
C84 C83 H83A 109.5 .
C84 C83 H83B 109.5 .
H83A C83 H83B 109.5 .
C84 C83 H83C 109.5 .
H83A C83 H83C 109.5 .
H83B C83 H83C 109.5 .
C85 C84 C83 115.2(6) .
C85 C84 H84A 108.5 .
C83 C84 H84A 108.5 .
C85 C84 H84B 108.5 .
C83 C84 H84B 108.5 .
H84A C84 H84B 107.5 .
C84 C85 C86B 133.7(7) .
C84 C85 C86A 97.6(7) .
C84 C85 H85C 103.8 .
C86B C85 H85C 103.8 .
C84 C85 H85D 103.8 .
C86B C85 H85D 103.8 .
H85C C85 H85D 105.4 .
C84 C85 H85A 112.2 .
C86A C85 H85A 112.2 .
C84 C85 H85B 112.2 .
C86A C85 H85B 112.2 .
H85A C85 H85B 109.8 .
C87 C86A C85 115.0(11) .
C87 C86A H86A 108.5 .
C85 C86A H86A 108.5 .
C87 C86A H86B 108.5 .
C85 C86A H86B 108.5 .
H86A C86A H86B 107.5 .
C87 C86B C85 117.0(10) .
C87 C86B H86C 108.1 .
C85 C86B H86C 108.1 .
C87 C86B H86D 108.1 .
C85 C86B H86D 108.1 .
H86C C86B H86D 107.3 .
C86B C87 H87D 109.5 .
C86B C87 H87E 109.5 .
H87D C87 H87E 109.5 .
C86B C87 H87F 109.5 .
H87D C87 H87F 109.5 .
H87E C87 H87F 109.5 .
C86A C87 H87A 109.5 .
C86A C87 H87B 109.5 .
H87A C87 H87B 109.5 .
C86A C87 H87C 109.5 .
H87A C87 H87C 109.5 .
H87B C87 H87C 109.5 .
C89 C88 H88A 109.5 .
C89 C88 H88B 109.5 .
H88A C88 H88B 109.5 .
C89 C88 H88C 109.5 .
H88A C88 H88C 109.5 .
H88B C88 H88C 109.5 .
C88 C89 C90 123.0(12) .
C90 C89 H89A 109.5 .
C90 C89 H89B 109.5 .
H89A C89 H89B 109.5 .
C90 C89 H89C 109.5 .
H89A C89 H89C 109.5 .
H89B C89 H89C 109.5 .
C90 C90 C89 115.7(9) 2_665
C90 C90 H90A 108.4 2_665
C89 C90 H90A 108.4 .
C90 C90 H90B 108.4 2_665
C89 C90 H90B 108.4 .
H90A C90 H90B 107.4 .

loop_
_geom_bond_atom_site_label_1
_geom_bond_atom_site_label_2
_geom_bond_distance
_geom_bond_site_symmetry_2
Ni1 P1 2.1289(11) .
Ni1 P2 2.1305(10) .
Ni1 Si1 2.2428(11) .
Ni1 H1 1.48(4) .
P1 C1 1.840(4) .
P1 C14 1.853(4) .
P1 C20 1.853(4) .
P2 C13 1.833(4) .
P2 C26 1.840(4) .
P2 C32 1.852(4) .
Si1 C7 1.893(4) .
Si1 C6 1.905(4) .
Si1 C8 1.912(4) .
C1 C2 1.394(5) .
C1 C6 1.412(5) .
C2 C3 1.389(5) .
C2 H0AA 0.9500 .
C3 C4 1.380(6) .
C3 H3 0.9500 .
C4 C5 1.383(6) .
C4 H4 0.9500 .
C5 C6 1.396(5) .
C5 H5 0.9500 .
C7 H7A 0.9800 .
C7 H7B 0.9800 .
C7 H7C 0.9800 .
C8 C9 1.401(5) .
C8 C13 1.403(5) .
C9 C10 1.382(5) .
C9 H9 0.9500 .
C10 C11 1.386(5) .
C10 H10 0.9500 .
C11 C12 1.376(5) .
C11 H11 0.9500 .
C12 C13 1.406(5) .
C12 H12 0.9500 .
C14 C15 1.527(5) .
C14 C19 1.530(5) .
C14 H14 1.0000 .
C15 C16 1.536(6) .
C15 H15A 0.9900 .
C15 H15B 0.9900 .
C16 C17 1.508(7) .
C16 H16A 0.9900 .
C16 H16B 0.9900 .
C17 C18 1.516(7) .
C17 H17A 0.9900 .
C17 H17B 0.9900 .
C18 C19 1.526(5) .
C18 H18A 0.9900 .
C18 H18B 0.9900 .
C19 H19A 0.9900 .
C19 H19B 0.9900 .
C20 C21 1.518(6) .
C20 C25 1.535(5) .
C20 H20 1.0000 .
C21 C22 1.521(6) .
C21 H21A 0.9900 .
C21 H21B 0.9900 .
C22 C23 1.519(6) .
C22 H22A 0.9900 .
C22 H22B 0.9900 .
C23 C24 1.498(7) .
C23 H23A 0.9900 .
C23 H23B 0.9900 .
C24 C25 1.522(6) .
C24 H24A 0.9900 .
C24 H24B 0.9900 .
C25 H25A 0.9900 .
C25 H25B 0.9900 .
C26 C27 1.528(5) .
C26 C31 1.534(5) .
C26 H26 1.0000 .
C27 C28 1.515(6) .
C27 H27A 0.9900 .
C27 H27B 0.9900 .
C28 C29 1.517(6) .
C28 H28A 0.9900 .
C28 H28B 0.9900 .
C29 C30 1.520(6) .
C29 H29A 0.9900 .
C29 H29B 0.9900 .
C30 C31 1.520(6) .
C30 H30A 0.9900 .
C30 H30B 0.9900 .
C31 H31A 0.9900 .
C31 H31B 0.9900 .
C32 C37 1.517(5) .
C32 C33 1.531(5) .
C32 H32 1.0000 .
C33 C34 1.522(5) .
C33 H33A 0.9900 .
C33 H33B 0.9900 .
C34 C35 1.535(6) .
C34 H34A 0.9900 .
C34 H34B 0.9900 .
C35 C36 1.517(8) .
C35 H35A 0.9900 .
C35 H35B 0.9900 .
C36 C37 1.528(6) .
C36 H36A 0.9900 .
C36 H36B 0.9900 .
C37 H37A 0.9900 .
C37 H37B 0.9900 .
Ni2 P4 2.1312(12) .
Ni2 P3 2.1371(11) .
Ni2 Si2 2.2416(12) .
Ni2 H2 1.478(19) .
P3 C38 1.835(4) .
P3 C51 1.843(4) .
P3 C57 1.845(4) .
P4 C50 1.829(4) .
P4 C70 1.858(5) .
P4 C69 1.870(4) .
Si2 C44 1.893(5) .
Si2 C45 1.905(4) .
Si2 C43 1.907(4) .
C38 C39 1.402(5) .
C38 C43 1.404(5) .
C39 C40 1.386(5) .
C39 H39 0.9500 .
C40 C41 1.390(6) .
C40 H40 0.9500 .
C41 C42 1.382(5) .
C41 H41 0.9500 .
C42 C43 1.392(5) .
C42 H42 0.9500 .
C44 H44A 0.9800 .
C44 H44B 0.9800 .
C44 H44C 0.9800 .
C45 C50 1.398(6) .
C45 C46 1.401(6) .
C46 C47 1.384(7) .
C46 H46 0.9500 .
C47 C48 1.378(7) .
C47 H47 0.9500 .
C48 C49 1.382(6) .
C48 H48 0.9500 .
C49 C50 1.403(6) .
C49 H49 0.9500 .
C51 C52 1.535(5) .
C51 C56 1.538(5) .
C51 H51 1.0000 .
C52 C53 1.515(6) .
C52 H52A 0.9900 .
C52 H52B 0.9900 .
C53 C54 1.523(6) .
C53 H53A 0.9900 .
C53 H53B 0.9900 .
C54 C55 1.518(6) .
C54 H54A 0.9900 .
C54 H54B 0.9900 .
C55 C56 1.515(6) .
C55 H55A 0.9900 .
C55 H55B 0.9900 .
C56 H56A 0.9900 .
C56 H56B 0.9900 .
C57 C62 1.523(5) .
C57 C58 1.529(5) .
C57 H57 1.0000 .
C58 C59 1.527(5) .
C58 H58A 0.9900 .
C58 H58B 0.9900 .
C59 C60 1.516(7) .
C59 H59A 0.9900 .
C59 H59B 0.9900 .
C60 C61 1.529(6) .
C60 H60A 0.9900 .
C60 H60B 0.9900 .
C61 C62 1.517(6) .
C61 H61A 0.9900 .
C61 H61B 0.9900 .
C62 H62A 0.9900 .
C62 H62B 0.9900 .
C64 C69 1.521(7) .
C64 C65 1.534(6) .
C64 H64A 0.9900 .
C64 H64B 0.9900 .
C65 C66 1.516(7) .
C65 H65A 0.9900 .
C65 H65B 0.9900 .
C66 C67 1.493(9) .
C66 H66A 0.9900 .
C66 H66B 0.9900 .
C67 C68 1.577(8) .
C67 H67A 0.9900 .
C67 H67B 0.9900 .
C68 C69 1.543(6) .
C68 H68A 0.9900 .
C68 H68B 0.9900 .
C69 H69 1.0000 .
C70 C75 1.518(7) .
C70 C71 1.525(7) .
C70 H70 1.0000 .
C71 C72 1.521(9) .
C71 H71A 0.9900 .
C71 H71B 0.9900 .
C72 C73 1.531(11) .
C72 H72A 0.9900 .
C72 H72B 0.9900 .
C73 C74 1.510(9) .
C73 H73A 0.9900 .
C73 H73B 0.9900 .
C74 C75 1.527(7) .
C74 H74A 0.9900 .
C74 H74B 0.9900 .
C75 H75A 0.9900 .
C75 H75B 0.9900 .
Si2A O1A 1.618(11) .
Si2A C77A 1.82(2) .
Si2A C78A 1.82(2) .
Si2A C79A 1.859(13) .
Si3A C80A 1.69(4) .
Si3A C81A 1.75(2) .
Si3A C82A 1.76(3) .
Si3A O1A 1.788(18) .
C77A H77D 0.9800 .
C77A H77E 0.9800 .
C77A H77F 0.9800 .
C78A H78D 0.9800 .
C78A H78E 0.9800 .
C78A H78F 0.9800 .
C79A H79D 0.9800 .
C79A H79E 0.9800 .
C79A H79F 0.9800 .
C80A H80D 0.9800 .
C80A H80E 0.9800 .
C80A H80F 0.9800 .
C81A H81D 0.9800 .
C81A H81E 0.9800 .
C81A H81F 0.9800 .
C82A H82D 0.9800 .
C82A H82E 0.9800 .
C82A H82F 0.9800 .
Si2B O1B 1.639(13) .
Si2B C79B 1.833(15) .
Si2B C78B 1.84(2) .
Si2B C77B 1.93(2) .
Si3B O1B 1.676(19) .
Si3B C82B 1.86(3) .
Si3B C81B 1.91(2) .
Si3B C80B 2.05(4) .
C78B H78A 0.9800 .
C78B H78B 0.9800 .
C78B H78C 0.9800 .
C79B H79A 0.9800 .
C79B H79B 0.9800 .
C79B H79C 0.9800 .
C80B H80A 0.9800 .
C80B H80B 0.9800 .
C80B H80C 0.9800 .
C81B H81A 0.9800 .
C81B H81B 0.9800 .
C81B H81C 0.9800 .
C82B H82A 0.9800 .
C82B H82B 0.9800 .
C82B H82C 0.9800 .
C77B H77A 0.9800 .
C77B H77B 0.9800 .
C77B H77C 0.9800 .
C83 C84 1.460(9) .
C83 H83A 0.9800 .
C83 H83B 0.9800 .
C83 H83C 0.9800 .
C84 C85 1.453(8) .
C84 H84A 0.9900 .
C84 H84B 0.9900 .
C85 C86B 1.474(12) .
C85 C86A 1.717(16) .
C85 H85C 0.9900 .
C85 H85D 0.9900 .
C85 H85A 0.9900 .
C85 H85B 0.9900 .
C86A C87 1.217(15) .
C86A H86A 0.9900 .
C86A H86B 0.9900 .
C86B C87 1.447(13) .
C86B H86C 0.9900 .
C86B H86D 0.9900 .
C87 H87D 0.9800 .
C87 H87E 0.9800 .
C87 H87F 0.9800 .
C87 H87A 0.9800 .
C87 H87B 0.9800 .
C87 H87C 0.9800 .
C88 C89 1.321(14) .
C88 H88A 0.9800 .
C88 H88B 0.9800 .
C88 H88C 0.9800 .
C89 C90 1.489(10) .
C89 H89A 0.9800 .
C89 H89B 0.9800 .
C89 H89C 0.9800 .
C90 C90 1.431(14) 2_665
C90 H90A 0.9900 .
C90 H90B 0.9900 .

loop_
_geom_torsion_atom_site_label_1
_geom_torsion_atom_site_label_2
_geom_torsion_atom_site_label_3
_geom_torsion_atom_site_label_4
_geom_torsion
_geom_torsion_site_symmetry_4
C14 P1 C1 C2 73.6(3) .
C20 P1 C1 C2 -34.8(3) .
Ni1 P1 C1 C2 -159.3(3) .
C14 P1 C1 C6 -105.5(3) .
C20 P1 C1 C6 146.0(3) .
Ni1 P1 C1 C6 21.6(3) .
C6 C1 C2 C3 0.0(5) .
P1 C1 C2 C3 -179.1(3) .
C1 C2 C3 C4 0.5(6) .
C2 C3 C4 C5 0.2(6) .
C3 C4 C5 C6 -1.3(6) .
C4 C5 C6 C1 1.7(5) .
C4 C5 C6 Si1 -179.7(3) .
C2 C1 C6 C5 -1.0(5) .
P1 C1 C6 C5 178.2(3) .
C2 C1 C6 Si1 -179.8(3) .
P1 C1 C6 Si1 -0.6(4) .
C13 C8 C9 C10 -2.5(5) .
Si1 C8 C9 C10 -179.8(3) .
C8 C9 C10 C11 0.9(6) .
C9 C10 C11 C12 1.0(6) .
C10 C11 C12 C13 -1.2(6) .
C9 C8 C13 C12 2.3(5) .
Si1 C8 C13 C12 179.8(3) .
C9 C8 C13 P2 -179.0(3) .
Si1 C8 C13 P2 -1.4(4) .
C11 C12 C13 C8 -0.4(5) .
C11 C12 C13 P2 -179.1(3) .
C26 P2 C13 C8 110.9(3) .
C32 P2 C13 C8 -139.5(3) .
Ni1 P2 C13 C8 -15.0(3) .
C26 P2 C13 C12 -70.4(3) .
C32 P2 C13 C12 39.2(4) .
Ni1 P2 C13 C12 163.7(3) .
C1 P1 C14 C15 -60.2(3) .
C20 P1 C14 C15 49.1(3) .
Ni1 P1 C14 C15 178.3(2) .
C1 P1 C14 C19 65.8(3) .
C20 P1 C14 C19 175.1(3) .
Ni1 P1 C14 C19 -55.7(3) .
C19 C14 C15 C16 56.3(4) .
P1 C14 C15 C16 -177.3(3) .
C14 C15 C16 C17 -56.5(5) .
C15 C16 C17 C18 54.9(5) .
C16 C17 C18 C19 -53.8(5) .
C17 C18 C19 C14 54.6(5) .
C15 C14 C19 C18 -55.9(4) .
P1 C14 C19 C18 175.0(3) .
C1 P1 C20 C21 169.7(3) .
C14 P1 C20 C21 60.2(3) .
Ni1 P1 C20 C21 -70.3(3) .
C1 P1 C20 C25 -67.3(3) .
C14 P1 C20 C25 -176.8(3) .
Ni1 P1 C20 C25 52.7(3) .
C25 C20 C21 C22 53.9(4) .
P1 C20 C21 C22 176.5(3) .
C20 C21 C22 C23 -55.3(5) .
C21 C22 C23 C24 55.9(5) .
C22 C23 C24 C25 -56.6(5) .
C23 C24 C25 C20 56.5(5) .
C21 C20 C25 C24 -54.4(5) .
P1 C20 C25 C24 -178.4(3) .
C13 P2 C26 C27 -70.0(3) .
C32 P2 C26 C27 -178.3(3) .
Ni1 P2 C26 C27 53.8(3) .
C13 P2 C26 C31 57.9(3) .
C32 P2 C26 C31 -50.4(3) .
Ni1 P2 C26 C31 -178.3(3) .
C31 C26 C27 C28 54.8(4) .
P2 C26 C27 C28 -173.9(3) .
C26 C27 C28 C29 -54.5(5) .
C27 C28 C29 C30 54.1(5) .
C28 C29 C30 C31 -54.5(5) .
C29 C30 C31 C26 55.1(5) .
C27 C26 C31 C30 -55.1(5) .
P2 C26 C31 C30 177.1(3) .
C13 P2 C32 C37 -169.5(3) .
C26 P2 C32 C37 -57.9(3) .
Ni1 P2 C32 C37 69.2(3) .
C13 P2 C32 C33 66.5(3) .
C26 P2 C32 C33 178.1(2) .
Ni1 P2 C32 C33 -54.8(3) .
C37 C32 C33 C34 52.4(4) .
P2 C32 C33 C34 176.7(3) .
C32 C33 C34 C35 -54.2(5) .
C33 C34 C35 C36 57.5(5) .
C34 C35 C36 C37 -59.0(5) .
C33 C32 C37 C36 -53.8(4) .
P2 C32 C37 C36 -176.1(3) .
C35 C36 C37 C32 57.6(5) .
C51 P3 C38 C39 70.3(3) .
C57 P3 C38 C39 -38.9(3) .
Ni2 P3 C38 C39 -163.7(3) .
C51 P3 C38 C43 -111.7(3) .
C57 P3 C38 C43 139.1(3) .
Ni2 P3 C38 C43 14.2(3) .
C43 C38 C39 C40 1.1(5) .
P3 C38 C39 C40 179.0(3) .
C38 C39 C40 C41 0.3(6) .
C39 C40 C41 C42 -0.5(6) .
C40 C41 C42 C43 -0.6(6) .
C41 C42 C43 C38 2.0(6) .
C41 C42 C43 Si2 176.2(3) .
C39 C38 C43 C42 -2.2(5) .
P3 C38 C43 C42 179.7(3) .
C39 C38 C43 Si2 -177.1(3) .
P3 C38 C43 Si2 4.9(4) .
C50 C45 C46 C47 -1.5(6) .
Si2 C45 C46 C47 179.4(3) .
C45 C46 C47 C48 0.4(7) .
C46 C47 C48 C49 0.8(7) .
C47 C48 C49 C50 -0.9(7) .
C46 C45 C50 C49 1.4(6) .
Si2 C45 C50 C49 -179.4(3) .
C46 C45 C50 P4 -177.3(3) .
Si2 C45 C50 P4 1.8(4) .
C48 C49 C50 C45 -0.3(6) .
C48 C49 C50 P4 178.4(3) .
C70 P4 C50 C45 -145.8(3) .
C69 P4 C50 C45 104.2(3) .
Ni2 P4 C50 C45 -21.1(3) .
C70 P4 C50 C49 35.4(4) .
C69 P4 C50 C49 -74.6(4) .
Ni2 P4 C50 C49 160.2(3) .
C38 P3 C51 C52 -60.5(3) .
C57 P3 C51 C52 47.7(3) .
Ni2 P3 C51 C52 176.1(2) .
C38 P3 C51 C56 66.4(3) .
C57 P3 C51 C56 174.5(2) .
Ni2 P3 C51 C56 -57.0(3) .
C56 C51 C52 C53 55.5(4) .
P3 C51 C52 C53 -177.5(3) .
C51 C52 C53 C54 -56.4(4) .
C52 C53 C54 C55 55.4(5) .
C53 C54 C55 C56 -54.5(5) .
C54 C55 C56 C51 55.0(4) .
C52 C51 C56 C55 -55.0(4) .
P3 C51 C56 C55 174.0(3) .
C38 P3 C57 C62 -64.5(3) .
C51 P3 C57 C62 -175.3(3) .
Ni2 P3 C57 C62 56.9(3) .
C38 P3 C57 C58 171.8(3) .
C51 P3 C57 C58 60.9(3) .
Ni2 P3 C57 C58 -66.8(3) .
C62 C57 C58 C59 55.3(4) .
P3 C57 C58 C59 179.4(3) .
C57 C58 C59 C60 -55.4(4) .
C58 C59 C60 C61 54.6(5) .
C59 C60 C61 C62 -54.9(5) .
C60 C61 C62 C57 56.2(5) .
C58 C57 C62 C61 -56.0(4) .
P3 C57 C62 C61 179.2(3) .
C69 C64 C65 C66 -57.0(7) .
C64 C65 C66 C67 58.9(7) .
C65 C66 C67 C68 -59.2(6) .
C66 C67 C68 C69 55.4(6) .
C65 C64 C69 C68 54.0(5) .
C65 C64 C69 P4 -178.2(3) .
C67 C68 C69 C64 -51.7(5) .
C67 C68 C69 P4 -176.8(4) .
C50 P4 C69 C64 -66.1(3) .
C70 P4 C69 C64 -175.2(3) .
Ni2 P4 C69 C64 54.3(3) .
C50 P4 C69 C68 59.4(4) .
C70 P4 C69 C68 -49.8(4) .
Ni2 P4 C69 C68 179.7(3) .
C50 P4 C70 C75 67.3(4) .
C69 P4 C70 C75 176.1(3) .
Ni2 P4 C70 C75 -53.0(4) .
C50 P4 C70 C71 -168.6(3) .
C69 P4 C70 C71 -59.8(4) .
Ni2 P4 C70 C71 71.1(4) .
C75 C70 C71 C72 -52.7(6) .
P4 C70 C71 C72 -176.1(4) .
C70 C71 C72 C73 53.3(7) .
C71 C72 C73 C74 -54.9(7) .
C72 C73 C74 C75 55.8(8) .
C71 C70 C75 C74 55.1(6) .
P4 C70 C75 C74 180.0(4) .
C73 C74 C75 C70 -57.1(8) .
C77A Si2A O1A Si3A -142.7(14) .
C78A Si2A O1A Si3A 98.7(15) .
C79A Si2A O1A Si3A -22.5(15) .
C80A Si3A O1A Si2A 79.7(18) .
C81A Si3A O1A Si2A -175.3(13) .
C82A Si3A O1A Si2A -63(2) .
C79B Si2B O1B Si3B -160.4(14) .
C78B Si2B O1B Si3B -41.9(17) .
C77B Si2B O1B Si3B 81.2(17) .
C82B Si3B O1B Si2B 88.7(18) .
C81B Si3B O1B Si2B -28(3) .
C80B Si3B O1B Si2B -162.9(15) .
C83 C84 C85 C86B 159.9(9) .
C83 C84 C85 C86A -166.1(6) .
C84 C85 C86A C87 172.0(10) .
C84 C85 C86B C87 84.2(12) .
C88 C89 C90 C90 71.1(18) 2_665
